data_7239434
loop_
_publ_author_name
'Nasim Khan, Rao Naumaan'
'Mahmood, Nasir'
'Lv, Chunlin'
'Sima, Guohui'
'Zhang, Jin'
'Hao, Jian'
'Hou, Yanglong'
'Wei, Yongge'

_publ_section_title
;
 Pristine organo-imido polyoxometalates as an anode for lithium ion
 batteries
;
_journal_issue 15
_journal_name_full 'RSC Advances'
_journal_page_first 7374
_journal_paper_doi 10.1039/c3ra46645k
_journal_volume 4
_journal_year 2014
_chemical_formula_sum 'C41 H82 Mo6 N4 O19 S'
_chemical_formula_weight 1542.81
_space_group_IT_number 2
_space_group_name_Hall '-P 1'
_space_group_name_H-M_alt 'P -1'
_symmetry_cell_setting triclinic
_symmetry_space_group_name_H-M 'P -1'
_atom_sites_solution_hydrogens geom
_atom_sites_solution_primary direct
_atom_sites_solution_secondary difmap
_audit_creation_method SHELXL-97
_cell_angle_alpha 72.332(10)
_cell_angle_beta 72.079(13)
_cell_angle_gamma 78.863(8)
_cell_formula_units_Z 2
_cell_length_a 12.6748(17)
_cell_length_b 12.7588(8)
_cell_length_c 19.564(3)
_cell_measurement_reflns_used 8611
_cell_measurement_temperature 103(2)
_cell_measurement_theta_max 29.2770
_cell_measurement_theta_min 3.1700
_cell_volume 2850.9(7)
_computing_cell_refinement
;
CrysAlisPro, Agilent Technologies,
Version 1.171.35.11 (release 16-05-2011 CrysAlis171 .NET)
(compiled May 16 2011,17:55:39)
;
_computing_data_collection
;
CrysAlisPro, Agilent Technologies,
Version 1.171.35.11 (release 16-05-2011 CrysAlis171 .NET)
(compiled May 16 2011,17:55:39)
;
_computing_data_reduction
;
CrysAlisPro, Agilent Technologies,
Version 1.171.35.11 (release 16-05-2011 CrysAlis171 .NET)
(compiled May 16 2011,17:55:39)
;
_computing_molecular_graphics
;
O. V. Dolomanov, L. J. Bourhis, R. J. Gildea, J. A. K. Howard and H. Puschmann,
OLEX2: a complete structure solution, refinement and analysis program.
J. Appl. Cryst. (2009). 42, 339-341.
;
_computing_publication_material
;
O. V. Dolomanov, L. J. Bourhis, R. J. Gildea, J. A. K. Howard and H. Puschmann,
OLEX2: a complete structure solution, refinement and analysis program.
J. Appl. Cryst. (2009). 42, 339-341.
;
_computing_structure_refinement
;
XL, G.M. Sheldrick, Acta Cryst.
(2008). A64, 112-122
;
_computing_structure_solution
;
XS, G.M. Sheldrick, Acta Cryst.
(2008). A64, 112-122
;
_diffrn_ambient_temperature 103(2)
_diffrn_detector_area_resol_mean 16.0971
_diffrn_measured_fraction_theta_full 0.998
_diffrn_measured_fraction_theta_max 0.998
_diffrn_measurement_device_type 'Xcalibur, Eos, Gemini'
_diffrn_measurement_method '\w scans'
_diffrn_radiation_monochromator graphite
_diffrn_radiation_source 'Enhance (Mo) X-ray Source'
_diffrn_radiation_type MoK\a
_diffrn_radiation_wavelength 0.71073
_diffrn_reflns_av_R_equivalents 0.0365
_diffrn_reflns_av_sigmaI/netI 0.0540
_diffrn_reflns_limit_h_max 15
_diffrn_reflns_limit_h_min -14
_diffrn_reflns_limit_k_max 15
_diffrn_reflns_limit_k_min -14
_diffrn_reflns_limit_l_max 24
_diffrn_reflns_limit_l_min -23
_diffrn_reflns_number 27954
_diffrn_reflns_theta_full 26.00
_diffrn_reflns_theta_max 26.00
_diffrn_reflns_theta_min 3.25
_exptl_absorpt_coefficient_mu 1.386
_exptl_absorpt_correction_T_max 0.8739
_exptl_absorpt_correction_T_min 0.6072
_exptl_absorpt_correction_type multi-scan
_exptl_absorpt_process_details
;
CrysAlisPro, Agilent Technologies,
Version 1.171.35.11 (release 16-05-2011 CrysAlis171 .NET)
(compiled May 16 2011,17:55:39)
Empirical absorption correction using spherical harmonics,
 implemented in SCALE3 ABSPACK scaling algorithm.
;
_exptl_crystal_colour 'red orange'
_exptl_crystal_density_diffrn 1.797
_exptl_crystal_density_method 'not measured'
_exptl_crystal_description needle
_exptl_crystal_F_000 1552
_exptl_crystal_size_max 0.40
_exptl_crystal_size_mid 0.12
_exptl_crystal_size_min 0.10
_refine_diff_density_max 1.159
_refine_diff_density_min -1.349
_refine_diff_density_rms 0.125
_refine_ls_extinction_method none
_refine_ls_goodness_of_fit_ref 1.154
_refine_ls_hydrogen_treatment constr
_refine_ls_matrix_type full
_refine_ls_number_parameters 652
_refine_ls_number_reflns 11197
_refine_ls_number_restraints 8
_refine_ls_restrained_S_all 1.156
_refine_ls_R_factor_all 0.0748
_refine_ls_R_factor_gt 0.0583
_refine_ls_shift/su_max 0.001
_refine_ls_shift/su_mean 0.000
_refine_ls_structure_factor_coef Fsqd
_refine_ls_weighting_details 'calc w=1/[\s^2^(Fo^2^)+(0.0124P)^2^+17.3556P] where P=(Fo^2^+2Fc^2^)/3'
_refine_ls_weighting_scheme calc
_refine_ls_wR_factor_gt 0.1087
_refine_ls_wR_factor_ref 0.1163
_reflns_number_gt 8914
_reflns_number_total 11197
_reflns_threshold_expression >2sigma(I)
_cod_data_source_file c3ra46645k.txt
_cod_data_source_block SCN
_cod_original_cell_volume 2850.9(6)
_cod_original_sg_symbol_H-M P-1
_cod_database_code 7239434

loop_
_symmetry_equiv_pos_as_xyz
'x, y, z'
'-x, -y, -z'

loop_
_atom_site_label
_atom_site_type_symbol
_atom_site_fract_x
_atom_site_fract_y
_atom_site_fract_z
_atom_site_U_iso_or_equiv
_atom_site_adp_type
_atom_site_occupancy
_atom_site_symmetry_multiplicity
_atom_site_calc_flag
_atom_site_refinement_flags
_atom_site_disorder_assembly
_atom_site_disorder_group
Mo1 Mo 0.48568(5) 0.51089(5) 0.21381(3) 0.02891(15) Uani 1 1 d . . .
Mo2 Mo 0.45951(4) 0.34532(5) 0.37930(3) 0.02514(14) Uani 1 1 d . . .
Mo3 Mo 0.68942(5) 0.46465(5) 0.28970(4) 0.02999(15) Uani 1 1 d . . .
Mo4 Mo 0.71505(5) 0.36818(6) 0.14602(3) 0.03605(16) Uani 1 1 d . . .
Mo5 Mo 0.48427(5) 0.24828(5) 0.23614(4) 0.03133(15) Uani 1 1 d . . .
Mo6 Mo 0.69223(4) 0.19830(4) 0.31333(3) 0.02085(13) Uani 1 1 d . . .
S1 S 0.1318(2) 0.9827(2) 0.00852(16) 0.0670(7) Uani 1 1 d U . .
O1 O 0.5856(3) 0.3593(3) 0.2626(2) 0.0196(8) Uani 1 1 d . . .
O2 O 0.3698(4) 0.3382(4) 0.4643(2) 0.0358(12) Uani 1 1 d . . .
O3 O 0.3993(3) 0.4767(3) 0.3154(2) 0.0272(10) Uani 1 1 d . . .
O4 O 0.8071(4) 0.3715(5) 0.0625(3) 0.0559(16) Uani 1 1 d . . .
O5 O 0.4083(4) 0.1656(4) 0.2213(3) 0.0488(15) Uani 1 1 d . . .
O6 O 0.7668(4) 0.0840(3) 0.3522(3) 0.0294(10) Uani 1 1 d . . .
O7 O 0.7732(4) 0.2360(4) 0.2132(2) 0.0329(11) Uani 1 1 d . . .
O8 O 0.5896(4) 0.5739(3) 0.2387(3) 0.0342(11) Uani 1 1 d . . .
O9 O 0.7538(3) 0.3191(3) 0.3248(2) 0.0266(10) Uani 1 1 d . . .
O10 O 0.7738(4) 0.4520(4) 0.1885(3) 0.0374(12) Uani 1 1 d . . .
O11 O 0.5663(4) 0.4428(3) 0.3755(2) 0.0288(10) Uani 1 1 d . . .
O12 O 0.6055(4) 0.4858(4) 0.1255(3) 0.0376(12) Uani 1 1 d . . .
O13 O 0.4001(3) 0.2618(4) 0.3369(3) 0.0299(10) Uani 1 1 d . . .
O14 O 0.7679(4) 0.5432(4) 0.3054(3) 0.0446(14) Uani 1 1 d . . .
O15 O 0.4194(4) 0.3910(4) 0.2008(3) 0.0336(11) Uani 1 1 d . . .
O16 O 0.5697(4) 0.2267(3) 0.3990(2) 0.0253(10) Uani 1 1 d . . .
O17 O 0.6097(4) 0.2684(4) 0.1511(3) 0.0352(11) Uani 1 1 d . . .
O18 O 0.5860(4) 0.1411(3) 0.2888(3) 0.0292(10) Uani 1 1 d . . .
N1 N 0.4061(4) 0.6232(5) 0.1721(3) 0.0332(14) Uani 1 1 d . . .
N2 N 0.0260(10) 1.1143(9) 0.1201(8) 0.128(5) Uani 1 1 d U . .
N3 N 0.5224(4) 0.8301(4) 0.3518(3) 0.0265(12) Uani 1 1 d . . .
N4 N 0.1012(5) 0.4096(5) 0.2035(3) 0.0364(14) Uani 1 1 d . . .
C1 C 0.3396(6) 0.7066(6) 0.1339(4) 0.0396(18) Uani 1 1 d . . .
C2 C 0.3443(6) 0.7130(6) 0.0593(5) 0.0435(19) Uani 1 1 d . . .
C3 C 0.2810(7) 0.7996(6) 0.0231(5) 0.047(2) Uani 1 1 d . . .
H3A H 0.2846 0.8080 -0.0275 0.056 Uiso 1 1 calc R . .
C4 C 0.2124(7) 0.8741(6) 0.0604(5) 0.045(2) Uani 1 1 d . . .
C5 C 0.2050(6) 0.8670(6) 0.1337(5) 0.049(2) Uani 1 1 d . . .
H5A H 0.1573 0.9202 0.1575 0.059 Uiso 1 1 calc R . .
C6 C 0.2681(6) 0.7812(6) 0.1725(5) 0.0417(18) Uani 1 1 d . . .
C7 C 0.2647(7) 0.7741(8) 0.2509(5) 0.061(3) Uani 1 1 d . . .
H7A H 0.1895 0.8000 0.2769 0.092 Uiso 1 1 calc R . .
H7B H 0.3182 0.8204 0.2507 0.092 Uiso 1 1 calc R . .
H7C H 0.2844 0.6971 0.2764 0.092 Uiso 1 1 calc R . .
C8 C 0.4140(7) 0.6258(7) 0.0217(5) 0.057(2) Uani 1 1 d . . .
H8A H 0.4428 0.6597 -0.0316 0.086 Uiso 1 1 calc R . .
H8B H 0.3679 0.5680 0.0286 0.086 Uiso 1 1 calc R . .
H8C H 0.4765 0.5930 0.0437 0.086 Uiso 1 1 calc R . .
C9 C 0.0731(10) 1.0585(9) 0.0721(7) 0.079(3) Uani 1 1 d U . .
C111 C 0.6351(5) 0.7649(5) 0.3555(4) 0.0279(15) Uani 1 1 d . . .
H11A H 0.6288 0.7192 0.4072 0.033 Uiso 1 1 calc R . .
H11B H 0.6524 0.7136 0.3233 0.033 Uiso 1 1 calc R . .
C112 C 0.7321(6) 0.8323(6) 0.3324(4) 0.0366(17) Uani 1 1 d . . .
H11C H 0.7140 0.8882 0.3612 0.044 Uiso 1 1 calc R . .
H11D H 0.7456 0.8719 0.2789 0.044 Uiso 1 1 calc R . .
C113 C 0.8366(6) 0.7573(6) 0.3460(5) 0.0411(19) Uani 1 1 d . . .
H11E H 0.8525 0.6999 0.3186 0.049 Uiso 1 1 calc R . .
H11F H 0.8232 0.7195 0.3997 0.049 Uiso 1 1 calc R . .
C114 C 0.9374(6) 0.8214(7) 0.3213(6) 0.059(3) Uani 1 1 d . . .
H11G H 1.0027 0.7703 0.3311 0.088 Uiso 1 1 calc R . .
H11H H 0.9224 0.8775 0.3489 0.088 Uiso 1 1 calc R . .
H11I H 0.9520 0.8576 0.2679 0.088 Uiso 1 1 calc R . .
C121 C 0.4899(5) 0.9005(5) 0.4074(4) 0.0255(14) Uani 1 1 d . . .
H12A H 0.4990 0.8522 0.4559 0.031 Uiso 1 1 calc R . .
H12B H 0.5428 0.9568 0.3902 0.031 Uiso 1 1 calc R . .
C122 C 0.3718(5) 0.9594(5) 0.4194(4) 0.0296(15) Uani 1 1 d . . .
H12C H 0.3170 0.9045 0.4418 0.036 Uiso 1 1 calc R . .
H12D H 0.3591 1.0052 0.3712 0.036 Uiso 1 1 calc R . .
C123 C 0.3574(5) 1.0328(5) 0.4713(4) 0.0260(14) Uani 1 1 d . . .
H12E H 0.3696 0.9862 0.5195 0.031 Uiso 1 1 calc R . .
H12F H 0.4140 1.0859 0.4492 0.031 Uiso 1 1 calc R . .
C124 C 0.2411(6) 1.0963(6) 0.4848(4) 0.0360(17) Uani 1 1 d . . .
H12G H 0.2344 1.1425 0.5181 0.054 Uiso 1 1 calc R . .
H12H H 0.1850 1.0438 0.5076 0.054 Uiso 1 1 calc R . .
H12I H 0.2293 1.1434 0.4372 0.054 Uiso 1 1 calc R . .
C131 C 0.4379(6) 0.7491(5) 0.3703(4) 0.0307(15) Uani 1 1 d . B .
H13A H 0.4640 0.7038 0.3339 0.037 Uiso 1 1 calc R . .
H13B H 0.3664 0.7920 0.3632 0.037 Uiso 1 1 calc R . .
C132 C 0.4152(6) 0.6707(6) 0.4484(4) 0.0392(18) Uani 1 1 d . . .
H13C H 0.4809 0.6153 0.4526 0.047 Uiso 1 1 calc R A 1
H13D H 0.4032 0.7133 0.4853 0.047 Uiso 1 1 calc R A 1
C133 C 0.3135(7) 0.6122(7) 0.4652(5) 0.056(3) Uani 0.737(14) 1 d PD B 1
H13E H 0.3150 0.5904 0.4204 0.067 Uiso 0.737(14) 1 calc PR B 1
H13F H 0.3176 0.5436 0.5056 0.067 Uiso 0.737(14) 1 calc PR B 1
C134 C 0.2072(8) 0.6794(9) 0.4875(6) 0.048(3) Uani 0.737(14) 1 d PD B 1
H13G H 0.1452 0.6366 0.4975 0.072 Uiso 0.737(14) 1 calc PR B 1
H13H H 0.2015 0.7466 0.4473 0.072 Uiso 0.737(14) 1 calc PR B 1
H13I H 0.2041 0.6998 0.5325 0.072 Uiso 0.737(14) 1 calc PR B 1
C135 C 0.3135(7) 0.6122(7) 0.4652(5) 0.056(3) Uani 0.26 1 d P B 2
H13J H 0.2626 0.6679 0.4395 0.067 Uiso 0.263(14) 1 calc PR B 2
H13K H 0.3397 0.5555 0.4367 0.067 Uiso 0.263(14) 1 calc PR B 2
C136 C 0.247(2) 0.562(2) 0.5288(15) 0.038(8) Uani 0.263(14) 1 d P B 2
H13L H 0.1892 0.5322 0.5187 0.057 Uiso 0.263(14) 1 calc PR B 2
H13M H 0.2118 0.6147 0.5587 0.057 Uiso 0.263(14) 1 calc PR B 2
H13N H 0.2907 0.5009 0.5562 0.057 Uiso 0.263(14) 1 calc PR B 2
C141 C 0.5278(6) 0.9068(6) 0.2749(4) 0.0321(16) Uani 1 1 d . . .
H14A H 0.5714 0.9676 0.2680 0.038 Uiso 1 1 calc R . .
H14B H 0.4510 0.9404 0.2734 0.038 Uiso 1 1 calc R . .
C142 C 0.5783(7) 0.8566(6) 0.2087(4) 0.0408(18) Uani 1 1 d . . .
H14C H 0.5325 0.7995 0.2122 0.049 Uiso 1 1 calc R . .
H14D H 0.6544 0.8204 0.2098 0.049 Uiso 1 1 calc R . .
C143 C 0.5832(9) 0.9462(8) 0.1353(5) 0.065(3) Uani 1 1 d DU . .
H14E H 0.6080 1.0128 0.1390 0.078 Uiso 1 1 calc R . .
H14F H 0.6402 0.9194 0.0949 0.078 Uiso 1 1 calc R . .
C144 C 0.4778(10) 0.9780(9) 0.1147(6) 0.085(3) Uani 1 1 d DU . .
H14G H 0.4880 1.0358 0.0677 0.127 Uiso 1 1 calc R . .
H14H H 0.4210 1.0062 0.1538 0.127 Uiso 1 1 calc R . .
H14I H 0.4538 0.9134 0.1090 0.127 Uiso 1 1 calc R . .
C211 C 0.0361(6) 0.3102(6) 0.2446(5) 0.047(2) Uani 1 1 d . E .
H21A H -0.0307 0.3328 0.2816 0.056 Uiso 1 1 calc R . .
H21B H 0.0097 0.2892 0.2083 0.056 Uiso 1 1 calc R . .
C212 C 0.0998(7) 0.2086(7) 0.2844(6) 0.064(3) Uani 1 1 d . . .
H21C H 0.1652 0.1834 0.2476 0.077 Uiso 1 1 calc R E .
H21D H 0.1278 0.2289 0.3202 0.077 Uiso 1 1 calc R . .
C213 C 0.0288(8) 0.1152(7) 0.3255(7) 0.075(3) Uani 1 1 d . E .
H21E H 0.0004 0.0962 0.2895 0.090 Uiso 1 1 calc R . .
H21F H -0.0363 0.1411 0.3621 0.090 Uiso 1 1 calc R . .
C214 C 0.0882(9) 0.0118(8) 0.3658(8) 0.097(4) Uani 1 1 d . . .
H21G H 0.0366 -0.0448 0.3907 0.146 Uiso 1 1 calc R E .
H21H H 0.1146 0.0289 0.4029 0.146 Uiso 1 1 calc R . .
H21I H 0.1520 -0.0158 0.3299 0.146 Uiso 1 1 calc R . .
C221 C 0.2052(6) 0.3802(6) 0.1458(5) 0.0414(19) Uani 1 1 d . E .
H22A H 0.2471 0.4458 0.1226 0.050 Uiso 1 1 calc R . .
H22B H 0.2530 0.3208 0.1718 0.050 Uiso 1 1 calc R . .
C222 C 0.1872(8) 0.3430(8) 0.0848(5) 0.061(3) Uani 1 1 d . . .
H22C H 0.1459 0.4037 0.0546 0.074 Uiso 1 1 calc R E .
H22D H 0.1429 0.2791 0.1064 0.074 Uiso 1 1 calc R . .
C223 C 0.3028(8) 0.3096(8) 0.0354(5) 0.068(3) Uani 1 1 d DU E .
H22E H 0.3450 0.3750 0.0147 0.082 Uiso 1 1 calc R . .
H22F H 0.3439 0.2521 0.0677 0.082 Uiso 1 1 calc R . .
C224 C 0.3025(11) 0.2676(10) -0.0262(7) 0.105(5) Uani 1 1 d DU . .
H22G H 0.3795 0.2493 -0.0536 0.157 Uiso 1 1 calc R E .
H22H H 0.2643 0.3243 -0.0598 0.157 Uiso 1 1 calc R . .
H22I H 0.2635 0.2011 -0.0066 0.157 Uiso 1 1 calc R . .
C231 C 0.1383(6) 0.4492(6) 0.2576(4) 0.0380(17) Uani 1 1 d . D .
H23A H 0.1832 0.3866 0.2838 0.046 Uiso 1 1 calc R . .
H23B H 0.1879 0.5076 0.2284 0.046 Uiso 1 1 calc R . .
C232 C 0.0470(7) 0.4941(8) 0.3153(5) 0.056(2) Uani 1 1 d . . .
H23C H -0.0120 0.4436 0.3379 0.067 Uiso 1 1 calc R C 1
H23D H 0.0131 0.5671 0.2910 0.067 Uiso 1 1 calc R C 1
C233 C 0.0912(8) 0.5066(7) 0.3761(5) 0.056(2) Uani 1 1 d . D 1
H23E H 0.1588 0.5458 0.3522 0.067 Uiso 1 1 calc R D 1
H23F H 0.0345 0.5541 0.4044 0.067 Uiso 1 1 calc R D 1
C234 C 0.1193(7) 0.4030(8) 0.4291(5) 0.061(3) Uani 1 1 d . D 1
H23G H 0.1469 0.4199 0.4658 0.092 Uiso 1 1 calc R D 1
H23H H 0.1773 0.3559 0.4023 0.092 Uiso 1 1 calc R D 1
H23I H 0.0526 0.3642 0.4546 0.092 Uiso 1 1 calc R D 1
C241 C 0.0226(6) 0.4991(6) 0.1664(4) 0.0414(18) Uani 1 1 d . E 1
H24A H -0.0039 0.4686 0.1345 0.050 Uiso 1 1 calc R E 1
H24B H -0.0432 0.5176 0.2055 0.050 Uiso 1 1 calc R E 1
C242 C 0.0739(6) 0.6052(6) 0.1191(4) 0.0425(19) Uani 1 1 d . E 1
H24C H 0.1403 0.5879 0.0798 0.051 Uiso 1 1 calc R E 1
H24D H 0.0981 0.6383 0.1506 0.051 Uiso 1 1 calc R E 1
C243 C -0.0123(7) 0.6890(7) 0.0827(4) 0.048(2) Uani 1 1 d . E 1
H24E H 0.0272 0.7477 0.0421 0.058 Uiso 1 1 calc R E 1
H24F H -0.0482 0.6504 0.0603 0.058 Uiso 1 1 calc R E 1
C244 C -0.1000(8) 0.7408(7) 0.1370(5) 0.067(3) Uani 1 1 d . E 1
H24G H -0.1524 0.7926 0.1115 0.101 Uiso 1 1 calc R E 1
H24H H -0.0650 0.7808 0.1583 0.101 Uiso 1 1 calc R E 1
H24I H -0.1401 0.6832 0.1768 0.101 Uiso 1 1 calc R E 1
O19 O 0.825(3) 1.048(2) 0.1336(18) 0.51(2) Uani 1 1 d . F 1
H19A H 0.8364 1.0379 0.0896 0.612 Uiso 1 1 d . G 1
H19B H 0.8888 1.0697 0.1311 0.612 Uiso 1 1 d . H 1

loop_
_atom_site_aniso_label
_atom_site_aniso_U_11
_atom_site_aniso_U_22
_atom_site_aniso_U_33
_atom_site_aniso_U_23
_atom_site_aniso_U_13
_atom_site_aniso_U_12
Mo1 0.0235(3) 0.0285(3) 0.0278(3) 0.0005(2) -0.0081(2) 0.0027(2)
Mo2 0.0209(3) 0.0239(3) 0.0238(3) -0.0048(2) -0.0020(2) 0.0046(2)
Mo3 0.0221(3) 0.0187(3) 0.0535(4) -0.0128(3) -0.0137(3) -0.0010(2)
Mo4 0.0271(3) 0.0469(4) 0.0236(3) -0.0062(3) 0.0005(3) 0.0037(3)
Mo5 0.0251(3) 0.0317(3) 0.0464(4) -0.0185(3) -0.0181(3) 0.0029(2)
Mo6 0.0175(3) 0.0179(3) 0.0274(3) -0.0077(2) -0.0065(2) 0.0012(2)
S1 0.0620(15) 0.0561(15) 0.0779(18) -0.0025(13) -0.0354(14) 0.0087(12)
O1 0.019(2) 0.0166(19) 0.019(2) -0.0011(16) -0.0045(16) -0.0001(16)
O2 0.032(3) 0.039(3) 0.025(2) -0.004(2) 0.000(2) 0.003(2)
O3 0.021(2) 0.028(2) 0.030(2) -0.009(2) -0.0060(19) 0.0063(18)
O4 0.039(3) 0.077(4) 0.032(3) -0.009(3) 0.005(2) 0.008(3)
O5 0.040(3) 0.046(3) 0.080(4) -0.032(3) -0.036(3) 0.006(3)
O6 0.025(2) 0.022(2) 0.040(3) -0.009(2) -0.011(2) 0.0025(19)
O7 0.023(2) 0.041(3) 0.030(3) -0.013(2) -0.002(2) 0.006(2)
O8 0.031(3) 0.019(2) 0.051(3) -0.002(2) -0.016(2) -0.0026(19)
O9 0.023(2) 0.022(2) 0.039(3) -0.011(2) -0.014(2) 0.0014(18)
O10 0.022(2) 0.029(3) 0.049(3) 0.002(2) -0.004(2) -0.005(2)
O11 0.029(2) 0.027(2) 0.036(3) -0.015(2) -0.014(2) 0.0041(19)
O12 0.028(3) 0.045(3) 0.027(3) 0.004(2) -0.005(2) -0.001(2)
O13 0.020(2) 0.030(2) 0.038(3) -0.007(2) -0.008(2) -0.0012(19)
O14 0.034(3) 0.026(3) 0.083(4) -0.022(3) -0.022(3) -0.002(2)
O15 0.028(3) 0.038(3) 0.037(3) -0.010(2) -0.017(2) 0.004(2)
O16 0.027(2) 0.023(2) 0.024(2) -0.0076(18) -0.0066(19) 0.0021(18)
O17 0.036(3) 0.040(3) 0.033(3) -0.018(2) -0.013(2) 0.007(2)
O18 0.028(2) 0.023(2) 0.041(3) -0.014(2) -0.014(2) 0.0011(19)
N1 0.022(3) 0.036(3) 0.033(3) -0.001(3) -0.006(2) 0.003(2)
N2 0.103(9) 0.077(7) 0.220(14) -0.074(8) -0.060(9) 0.034(6)
N3 0.024(3) 0.026(3) 0.032(3) -0.016(2) -0.002(2) -0.004(2)
N4 0.022(3) 0.039(3) 0.044(4) -0.009(3) -0.008(3) 0.001(3)
C1 0.034(4) 0.038(4) 0.041(4) -0.004(3) -0.011(3) 0.002(3)
C2 0.039(4) 0.034(4) 0.052(5) -0.004(4) -0.013(4) -0.001(3)
C3 0.043(5) 0.041(5) 0.053(5) 0.003(4) -0.022(4) -0.005(4)
C4 0.043(5) 0.035(4) 0.055(5) 0.000(4) -0.026(4) 0.001(4)
C5 0.034(4) 0.032(4) 0.075(6) -0.007(4) -0.017(4) 0.003(3)
C6 0.031(4) 0.038(4) 0.056(5) -0.009(4) -0.015(4) -0.001(3)
C7 0.041(5) 0.077(7) 0.068(6) -0.031(5) -0.014(5) 0.009(4)
C8 0.052(5) 0.066(6) 0.043(5) -0.007(4) -0.011(4) 0.006(4)
C9 0.073(7) 0.060(7) 0.101(8) -0.004(5) -0.040(6) -0.002(5)
C111 0.028(3) 0.021(3) 0.035(4) -0.013(3) -0.003(3) -0.001(3)
C112 0.029(4) 0.034(4) 0.044(4) -0.014(3) -0.001(3) -0.005(3)
C113 0.028(4) 0.039(4) 0.065(5) -0.032(4) -0.007(4) 0.000(3)
C114 0.028(4) 0.057(5) 0.104(8) -0.049(5) -0.007(5) -0.007(4)
C121 0.031(4) 0.020(3) 0.029(3) -0.012(3) -0.007(3) -0.005(3)
C122 0.029(4) 0.026(3) 0.038(4) -0.014(3) -0.008(3) -0.005(3)
C123 0.029(3) 0.022(3) 0.025(3) -0.008(3) -0.005(3) 0.002(3)
C124 0.029(4) 0.034(4) 0.040(4) -0.015(3) -0.001(3) 0.003(3)
C131 0.030(4) 0.022(3) 0.045(4) -0.018(3) -0.006(3) -0.004(3)
C132 0.044(4) 0.028(4) 0.044(4) -0.016(3) 0.004(4) -0.016(3)
C133 0.059(6) 0.041(5) 0.065(6) -0.024(4) 0.013(5) -0.030(4)
C134 0.026(5) 0.068(8) 0.056(7) -0.023(6) -0.005(5) -0.015(5)
C135 0.059(6) 0.041(5) 0.065(6) -0.024(4) 0.013(5) -0.030(4)
C136 0.044(17) 0.042(17) 0.035(16) 0.000(13) -0.019(13) -0.023(13)
C141 0.037(4) 0.030(4) 0.032(4) -0.010(3) -0.010(3) -0.005(3)
C142 0.052(5) 0.036(4) 0.041(4) -0.016(3) -0.014(4) -0.005(4)
C143 0.103(8) 0.058(6) 0.037(5) -0.017(4) -0.017(5) -0.015(5)
C144 0.119(9) 0.083(8) 0.056(6) -0.019(6) -0.026(7) -0.016(7)
C211 0.025(4) 0.045(5) 0.062(5) 0.001(4) -0.014(4) -0.006(3)
C212 0.037(5) 0.039(5) 0.105(8) 0.005(5) -0.029(5) -0.002(4)
C213 0.045(5) 0.052(6) 0.126(9) 0.010(6) -0.045(6) -0.015(4)
C214 0.081(8) 0.052(6) 0.164(13) 0.009(7) -0.070(9) -0.021(6)
C221 0.023(4) 0.041(4) 0.060(5) -0.014(4) -0.010(4) -0.001(3)
C222 0.052(6) 0.066(6) 0.070(6) -0.026(5) -0.008(5) -0.014(5)
C223 0.073(7) 0.055(6) 0.066(6) -0.025(5) 0.005(5) -0.008(5)
C224 0.097(9) 0.109(10) 0.125(11) -0.069(9) 0.002(8) -0.041(8)
C231 0.027(4) 0.044(4) 0.045(4) -0.012(4) -0.016(3) 0.002(3)
C232 0.046(5) 0.063(6) 0.057(6) -0.016(5) -0.020(4) 0.014(4)
C233 0.052(5) 0.055(5) 0.056(6) -0.018(4) -0.016(4) 0.014(4)
C234 0.045(5) 0.069(6) 0.061(6) -0.010(5) -0.016(5) 0.008(5)
C241 0.024(4) 0.048(5) 0.049(5) -0.009(4) -0.014(3) 0.004(3)
C242 0.033(4) 0.048(5) 0.038(4) -0.003(4) -0.009(3) 0.001(3)
C243 0.046(5) 0.050(5) 0.037(4) 0.000(4) -0.009(4) 0.001(4)
C244 0.068(6) 0.055(6) 0.050(5) 0.003(4) -0.007(5) 0.019(5)
O19 0.66(6) 0.30(3) 0.44(4) 0.00(3) -0.16(4) 0.12(3)

loop_
_atom_type_symbol
_atom_type_description
_atom_type_scat_dispersion_real
_atom_type_scat_dispersion_imag
_atom_type_scat_source
C C 0.0033 0.0016 'International Tables Vol C Tables 4.2.6.8 and 6.1.1.4'
H H 0.0000 0.0000 'International Tables Vol C Tables 4.2.6.8 and 6.1.1.4'
Mo Mo -1.6832 0.6857 'International Tables Vol C Tables 4.2.6.8 and 6.1.1.4'
N N 0.0061 0.0033 'International Tables Vol C Tables 4.2.6.8 and 6.1.1.4'
O O 0.0106 0.0060 'International Tables Vol C Tables 4.2.6.8 and 6.1.1.4'
S S 0.1246 0.1234 'International Tables Vol C Tables 4.2.6.8 and 6.1.1.4'

loop_
_geom_angle_atom_site_label_1
_geom_angle_atom_site_label_2
_geom_angle_atom_site_label_3
_geom_angle
N1 Mo1 O3 102.8(2)
N1 Mo1 O8 104.7(2)
O3 Mo1 O8 90.7(2)
N1 Mo1 O12 100.4(2)
O3 Mo1 O12 156.30(18)
O8 Mo1 O12 88.2(2)
N1 Mo1 O15 98.6(2)
O3 Mo1 O15 87.62(19)
O8 Mo1 O15 156.48(18)
O12 Mo1 O15 84.0(2)
N1 Mo1 O1 175.8(2)
O3 Mo1 O1 78.92(16)
O8 Mo1 O1 79.06(17)
O12 Mo1 O1 77.64(17)
O15 Mo1 O1 77.60(17)
O2 Mo2 O16 102.6(2)
O2 Mo2 O13 104.2(2)
O16 Mo2 O13 90.25(19)
O2 Mo2 O3 104.0(2)
O16 Mo2 O3 153.14(18)
O13 Mo2 O3 86.79(19)
O2 Mo2 O11 102.5(2)
O16 Mo2 O11 86.50(18)
O13 Mo2 O11 153.12(19)
O3 Mo2 O11 84.23(18)
O2 Mo2 O1 178.3(2)
O16 Mo2 O1 77.62(16)
O13 Mo2 O1 77.46(17)
O3 Mo2 O1 75.68(16)
O11 Mo2 O1 75.78(17)
O14 Mo3 O9 103.0(2)
O14 Mo3 O11 104.9(2)
O9 Mo3 O11 90.02(19)
O14 Mo3 O8 103.1(2)
O9 Mo3 O8 153.63(19)
O11 Mo3 O8 87.23(19)
O14 Mo3 O10 101.3(2)
O9 Mo3 O10 86.68(19)
O11 Mo3 O10 153.75(19)
O8 Mo3 O10 84.3(2)
O14 Mo3 O1 177.4(2)
O9 Mo3 O1 77.79(16)
O11 Mo3 O1 77.54(16)
O8 Mo3 O1 76.01(16)
O10 Mo3 O1 76.31(17)
O4 Mo4 O12 104.1(2)
O4 Mo4 O10 104.3(3)
O12 Mo4 O10 90.5(2)
O4 Mo4 O7 103.6(2)
O12 Mo4 O7 152.05(18)
O10 Mo4 O7 86.3(2)
O4 Mo4 O17 102.7(3)
O12 Mo4 O17 87.2(2)
O10 Mo4 O17 152.62(19)
O7 Mo4 O17 83.1(2)
O4 Mo4 O1 178.6(2)
O12 Mo4 O1 76.46(17)
O10 Mo4 O1 76.91(17)
O7 Mo4 O1 75.77(16)
O17 Mo4 O1 76.02(17)
O5 Mo5 O15 103.9(2)
O5 Mo5 O17 104.8(2)
O15 Mo5 O17 91.0(2)
O5 Mo5 O18 102.8(2)
O15 Mo5 O18 153.01(19)
O17 Mo5 O18 86.28(19)
O5 Mo5 O13 101.7(2)
O15 Mo5 O13 86.79(19)
O17 Mo5 O13 153.15(19)
O18 Mo5 O13 83.74(18)
O5 Mo5 O1 177.3(2)
O15 Mo5 O1 77.09(17)
O17 Mo5 O1 77.55(17)
O18 Mo5 O1 76.09(16)
O13 Mo5 O1 75.87(16)
O6 Mo6 O7 104.2(2)
O6 Mo6 O18 103.5(2)
O7 Mo6 O18 90.6(2)
O6 Mo6 O9 103.6(2)
O7 Mo6 O9 86.9(2)
O18 Mo6 O9 152.61(18)
O6 Mo6 O16 103.0(2)
O7 Mo6 O16 152.55(18)
O18 Mo6 O16 86.05(19)
O9 Mo6 O16 83.78(18)
O6 Mo6 O1 178.21(19)
O7 Mo6 O1 77.39(17)
O18 Mo6 O1 77.20(16)
O9 Mo6 O1 75.65(16)
O16 Mo6 O1 75.30(15)
C9 S1 C4 99.6(5)
Mo1 O1 Mo3 90.91(14)
Mo1 O1 Mo2 90.92(14)
Mo3 O1 Mo2 90.27(15)
Mo1 O1 Mo5 90.75(15)
Mo3 O1 Mo5 178.3(2)
Mo2 O1 Mo5 89.97(14)
Mo1 O1 Mo4 90.68(14)
Mo3 O1 Mo4 90.11(14)
Mo2 O1 Mo4 178.4(2)
Mo5 O1 Mo4 89.60(14)
Mo1 O1 Mo6 179.5(2)
Mo3 O1 Mo6 89.26(14)
Mo2 O1 Mo6 89.53(14)
Mo5 O1 Mo6 89.08(14)
Mo4 O1 Mo6 88.87(14)
Mo1 O3 Mo2 114.5(2)
Mo6 O7 Mo4 118.0(2)
Mo1 O8 Mo3 113.9(2)
Mo3 O9 Mo6 117.3(2)
Mo4 O10 Mo3 116.7(2)
Mo3 O11 Mo2 116.2(2)
Mo4 O12 Mo1 115.0(2)
Mo2 O13 Mo5 116.7(2)
Mo5 O15 Mo1 114.6(2)
Mo2 O16 Mo6 117.3(2)
Mo5 O17 Mo4 116.6(2)
Mo6 O18 Mo5 117.3(2)
C1 N1 Mo1 173.5(6)
C141 N3 C111 111.0(5)
C141 N3 C131 109.4(5)
C111 N3 C131 108.5(5)
C141 N3 C121 108.3(5)
C111 N3 C121 108.4(5)
C131 N3 C121 111.3(5)
C221 N4 C211 111.0(6)
C221 N4 C231 107.6(5)
C211 N4 C231 110.5(6)
C221 N4 C241 110.6(6)
C211 N4 C241 106.2(5)
C231 N4 C241 110.9(6)
N1 C1 C6 117.5(7)
N1 C1 C2 120.3(7)
C6 C1 C2 122.2(7)
C3 C2 C1 117.9(7)
C3 C2 C8 121.1(8)
C1 C2 C8 120.9(7)
C2 C3 C4 119.9(8)
C3 C4 C5 122.6(7)
C3 C4 S1 116.3(6)
C5 C4 S1 121.1(6)
C4 C5 C6 119.6(8)
C5 C6 C1 117.7(8)
C5 C6 C7 120.6(7)
C1 C6 C7 121.6(7)
N2 C9 S1 178.1(11)
C112 C111 N3 116.0(5)
C111 C112 C113 110.2(6)
C112 C113 C114 112.0(6)
C122 C121 N3 115.8(5)
C121 C122 C123 108.5(5)
C124 C123 C122 111.4(6)
N3 C131 C132 116.4(6)
C133 C132 C131 111.0(7)
C134 C133 C132 113.8(7)
N3 C141 C142 117.3(6)
C141 C142 C143 110.6(6)
C144 C143 C142 114.6(9)
C212 C211 N4 115.5(6)
C213 C212 C211 112.3(7)
C212 C213 C214 114.6(8)
C222 C221 N4 116.4(6)
C221 C222 C223 108.3(8)
C224 C223 C222 116.4(10)
C232 C231 N4 116.5(6)
C231 C232 C233 111.6(7)
C234 C233 C232 115.8(8)
C242 C241 N4 114.7(6)
C241 C242 C243 110.4(6)
C244 C243 C242 112.4(7)

loop_
_geom_bond_atom_site_label_1
_geom_bond_atom_site_label_2
_geom_bond_distance
Mo1 N1 1.725(5)
Mo1 O3 1.912(4)
Mo1 O8 1.912(5)
Mo1 O12 1.981(5)
Mo1 O15 1.994(5)
Mo1 O1 2.221(4)
Mo2 O2 1.689(4)
Mo2 O16 1.885(4)
Mo2 O13 1.904(5)
Mo2 O3 1.943(4)
Mo2 O11 1.980(4)
Mo2 O1 2.327(4)
Mo3 O14 1.687(5)
Mo3 O9 1.889(4)
Mo3 O11 1.898(5)
Mo3 O8 1.947(4)
Mo3 O10 1.979(5)
Mo3 O1 2.317(4)
Mo4 O4 1.684(5)
Mo4 O12 1.875(5)
Mo4 O10 1.902(5)
Mo4 O7 1.971(5)
Mo4 O17 1.978(5)
Mo4 O1 2.349(4)
Mo5 O5 1.696(5)
Mo5 O15 1.865(5)
Mo5 O17 1.906(5)
Mo5 O18 1.969(4)
Mo5 O13 1.973(5)
Mo5 O1 2.341(4)
Mo6 O6 1.684(4)
Mo6 O7 1.872(4)
Mo6 O18 1.887(4)
Mo6 O9 1.954(4)
Mo6 O16 1.975(4)
Mo6 O1 2.355(4)
S1 C9 1.709(13)
S1 C4 1.798(8)
N1 C1 1.400(9)
N2 C9 1.281(15)
N3 C141 1.514(8)
N3 C111 1.518(8)
N3 C131 1.520(8)
N3 C121 1.527(8)
N4 C221 1.518(9)
N4 C211 1.521(9)
N4 C231 1.522(9)
N4 C241 1.525(9)
C1 C6 1.408(10)
C1 C2 1.418(11)
C2 C3 1.378(10)
C2 C8 1.509(11)
C3 C4 1.380(11)
C4 C5 1.384(12)
C5 C6 1.394(10)
C6 C7 1.496(12)
C111 C112 1.513(9)
C112 C113 1.521(10)
C113 C114 1.522(10)
C121 C122 1.522(9)
C122 C123 1.530(8)
C123 C124 1.525(8)
C131 C132 1.526(10)
C132 C133 1.513(10)
C133 C134 1.470(11)
C141 C142 1.528(9)
C142 C143 1.533(11)
C143 C144 1.460(12)
C211 C212 1.521(10)
C212 C213 1.505(11)
C213 C214 1.509(12)
C221 C222 1.501(12)
C222 C223 1.549(12)
C223 C224 1.462(12)
C231 C232 1.509(10)
C232 C233 1.520(12)
C233 C234 1.471(11)
C241 C242 1.523(10)
C242 C243 1.552(10)
C243 C244 1.489(11)
